data_4337746
loop_
_publ_author_name
'Rathgeb, Anna'
'B\"ohm, Andreas'
'Novak, Maria S.'
'Gavriluta, Anatolie'
'D\"om\"ot\"or, Orsolya'
'Tommasino, Jean Bernard'
'Enyedy, Eva A.'
'Shova, Sergiu'
'Meier, Samuel'
'Jakupec, Michael A.'
'Luneau, Dominique'
'Arion, Vladimir B.'

_publ_section_title
;
 Ruthenium-Nitrosyl Complexes with Glycine, l-Alanine, l-Valine,
 l-Proline, d-Proline, l-Serine, l-Threonine, and l-Tyrosine: Synthesis,
 X-ray Diffraction Structures, Spectroscopic and Electrochemical
 Properties, and Antiproliferative Activity.
;
_journal_issue 5
_journal_name_full 'Inorganic chemistry'
_journal_page_first 2718
_journal_page_last 2729
_journal_paper_doi 10.1021/ic4031359
_journal_volume 53
_journal_year 2014
_chemical_formula_moiety 'C16 H36 N, C2 H4 Cl3 N2 O3 Ru'
_chemical_formula_sum 'C18 H40 Cl3 N3 O3 Ru'
_chemical_formula_weight 553.95
_chemical_name_systematic
; 
Tetrabutylammonium trichlorido-glycinato-nitrosyl-ruthenate(III) 
;
_space_group_IT_number 33
_symmetry_cell_setting orthorhombic
_symmetry_space_group_name_Hall 'P 2c -2n'
_symmetry_space_group_name_H-M 'P n a 21'
_atom_sites_solution_hydrogens geom
_atom_sites_solution_primary direct
_atom_sites_solution_secondary difmap
_audit_creation_method SHELXL-97
_cell_angle_alpha 90.00
_cell_angle_beta 90.00
_cell_angle_gamma 90.00
_cell_formula_units_Z 4
_cell_length_a 10.1942(5)
_cell_length_b 16.8268(9)
_cell_length_c 15.6678(8)
_cell_measurement_reflns_used 9418
_cell_measurement_temperature 293(2)
_cell_measurement_theta_max 25.00
_cell_measurement_theta_min 2.42
_cell_volume 2687.6(2)
_computing_cell_refinement 'Bruker SAINT'
_computing_data_collection 'Bruker APEX2'
_computing_data_reduction 'Bruker SAINT'
_computing_molecular_graphics 'Bruker SHELXTL'
_computing_publication_material 'Bruker SHELXTL'
_computing_structure_refinement 'SHELXL-97 (Sheldrick, 2008)'
_computing_structure_solution 'SHELXS-97 (Sheldrick, 2008)'
_diffrn_ambient_temperature 293(2)
_diffrn_measured_fraction_theta_full 0.999
_diffrn_measured_fraction_theta_max 0.999
_diffrn_measurement_device_type 'Bruker X8 APEXII CCD'
_diffrn_measurement_method '\f and \w scans'
_diffrn_radiation_monochromator graphite
_diffrn_radiation_source 'fine-focus sealed tube'
_diffrn_radiation_type MoK\a
_diffrn_radiation_wavelength 0.71073
_diffrn_reflns_av_R_equivalents 0.0668
_diffrn_reflns_av_sigmaI/netI 0.0332
_diffrn_reflns_limit_h_max 12
_diffrn_reflns_limit_h_min -12
_diffrn_reflns_limit_k_max 20
_diffrn_reflns_limit_k_min -20
_diffrn_reflns_limit_l_max 18
_diffrn_reflns_limit_l_min -18
_diffrn_reflns_number 52485
_diffrn_reflns_theta_full 25.00
_diffrn_reflns_theta_max 25.00
_diffrn_reflns_theta_min 2.42
_exptl_absorpt_coefficient_mu 0.902
_exptl_absorpt_correction_T_max 0.9563
_exptl_absorpt_correction_T_min 0.9313
_exptl_absorpt_correction_type multi-scan
_exptl_absorpt_process_details SADABS
_exptl_crystal_colour orange
_exptl_crystal_density_diffrn 1.369
_exptl_crystal_density_method 'not measured'
_exptl_crystal_description block
_exptl_crystal_F_000 1152
_exptl_crystal_size_max 0.08
_exptl_crystal_size_mid 0.07
_exptl_crystal_size_min 0.05
_refine_diff_density_max 0.597
_refine_diff_density_min -0.261
_refine_diff_density_rms 0.051
_refine_ls_abs_structure_details 'Flack H D (1983), Acta Cryst. A39, 876-881'
_refine_ls_abs_structure_Flack -0.02(5)
_refine_ls_extinction_method none
_refine_ls_goodness_of_fit_ref 1.001
_refine_ls_hydrogen_treatment constr
_refine_ls_matrix_type full
_refine_ls_number_parameters 254
_refine_ls_number_reflns 4725
_refine_ls_number_restraints 10
_refine_ls_restrained_S_all 1.002
_refine_ls_R_factor_all 0.0503
_refine_ls_R_factor_gt 0.0321
_refine_ls_shift/su_max 0.001
_refine_ls_shift/su_mean 0.000
_refine_ls_structure_factor_coef Fsqd
_refine_ls_weighting_details 'calc w=1/[\s^2^(Fo^2^)+(0.0436P)^2^+1.0128P] where P=(Fo^2^+2Fc^2^)/3'
_refine_ls_weighting_scheme calc
_refine_ls_wR_factor_gt 0.0732
_refine_ls_wR_factor_ref 0.0844
_reflns_number_gt 3778
_reflns_number_total 4725
_reflns_threshold_expression >2sigma(I)
_cod_data_source_file ic4031359_si_002.cif
_cod_data_source_block ANRA066
_cod_original_sg_symbol_H-M Pna21
_cod_database_code 4337746

loop_
_symmetry_equiv_pos_as_xyz
'x, y, z'
'-x, -y, z+1/2'
'x+1/2, -y+1/2, z'
'-x+1/2, y+1/2, z+1/2'

loop_
_atom_site_label
_atom_site_type_symbol
_atom_site_fract_x
_atom_site_fract_y
_atom_site_fract_z
_atom_site_U_iso_or_equiv
_atom_site_adp_type
_atom_site_occupancy
_atom_site_symmetry_multiplicity
_atom_site_calc_flag
_atom_site_refinement_flags
_atom_site_disorder_assembly
_atom_site_disorder_group
Ru1 Ru 0.30156(3) 0.815555(19) 0.34171(7) 0.04822(11) Uani 1 1 d . . .
Cl1 Cl 0.10123(12) 0.86640(9) 0.28935(12) 0.0857(5) Uani 1 1 d . . .
Cl3 Cl 0.23051(11) 0.68280(7) 0.31711(10) 0.0619(4) Uani 1 1 d . . .
Cl2 Cl 0.37268(14) 0.94297(8) 0.38452(12) 0.0784(4) Uani 1 1 d . . .
O1 O 0.2182(3) 0.80419(17) 0.4567(2) 0.0475(7) Uani 1 1 d . . .
O2 O 0.2333(4) 0.7475(3) 0.5831(3) 0.0810(11) Uani 1 1 d . . .
O3 O 0.4342(5) 0.8275(4) 0.1820(3) 0.1217(19) Uani 1 1 d . . .
N1 N 0.4563(3) 0.7689(2) 0.4088(3) 0.0557(10) Uani 1 1 d . . .
H1A H 0.4900 0.7275 0.3797 0.067 Uiso 1 1 calc R . .
H1B H 0.5194 0.8060 0.4140 0.067 Uiso 1 1 calc R . .
N2 N 0.3804(4) 0.8233(3) 0.2463(3) 0.0702(12) Uani 1 1 d . . .
C1 C 0.4162(5) 0.7427(4) 0.4926(4) 0.0732(16) Uani 1 1 d . . .
H1C H 0.4745 0.7657 0.5348 0.088 Uiso 1 1 calc R . .
H1D H 0.4248 0.6854 0.4958 0.088 Uiso 1 1 calc R . .
C2 C 0.2793(4) 0.7650(3) 0.5134(3) 0.0522(11) Uani 1 1 d . . .
N3 N 0.3535(5) 0.4958(3) 0.1202(3) 0.0690(12) Uani 1 1 d . . .
C3 C 0.2288(6) 0.4455(4) 0.1165(4) 0.0827(18) Uani 1 1 d . B .
H3A H 0.1846 0.4565 0.0629 0.099 Uiso 1 1 calc R . .
H3B H 0.2540 0.3899 0.1160 0.099 Uiso 1 1 calc R . .
C4 C 0.1315(8) 0.4580(5) 0.1884(6) 0.128(3) Uani 1 1 d D . .
H4A H 0.1043 0.5125 0.1928 0.153 Uiso 0.40 1 d PR A 1
H4B H 0.1663 0.4404 0.2421 0.153 Uiso 0.40 1 d PR A 1
H4C H 0.1037 0.5125 0.1863 0.153 Uiso 0.40 1 d PR A 2
H4D H 0.1791 0.4512 0.2408 0.153 Uiso 0.40 1 d PR A 2
H4E H 0.1243 0.5135 0.2021 0.153 Uiso 0.20 1 d PR A 3
H4F H 0.1586 0.4295 0.2385 0.153 Uiso 0.20 1 d PR A 3
C5 C 0.0182(16) 0.4029(14) 0.1578(18) 0.125(4) Uiso 0.40 1 d PD B 1
H5A H 0.0403 0.3484 0.1690 0.150 Uiso 0.40 1 d PR B 1
H5B H 0.0085 0.4097 0.0973 0.150 Uiso 0.40 1 d PR B 1
H5XA H -0.0300 0.4133 0.2541 0.150 Uiso 0.40 1 d PR B 2
H5XB H 0.0323 0.3531 0.1904 0.150 Uiso 0.40 1 d PR B 2
H5YA H 0.0136 0.3869 0.1159 0.150 Uiso 0.20 1 d PR B 3
H5YB H -0.0542 0.4678 0.1357 0.150 Uiso 0.20 1 d PR B 3
C6 C -0.1062(12) 0.4275(14) 0.1990(16) 0.125(4) Uiso 0.40 1 d PD . .
H6A H -0.1763 0.3941 0.1793 0.188 Uiso 0.40 1 calc PR B 1
H6B H -0.1249 0.4818 0.1846 0.188 Uiso 0.40 1 calc PR B 1
H6C H -0.0980 0.4226 0.2598 0.188 Uiso 0.40 1 calc PR B 1
C5X C 0.0120(19) 0.4083(15) 0.1958(14) 0.125(4) Uiso 0.40 1 d PD B 2
C6X C -0.0897(15) 0.4350(14) 0.1270(13) 0.125(4) Uiso 0.40 1 d PD B 2
H6X1 H -0.1588 0.4087 0.0964 0.188 Uiso 0.40 1 calc PR B 2
H6X2 H -0.0068 0.4121 0.1115 0.188 Uiso 0.40 1 calc PR B 2
H6X3 H -0.0898 0.4906 0.1130 0.188 Uiso 0.40 1 calc PR B 2
C5Y C -0.001(3) 0.426(3) 0.155(2) 0.125(4) Uiso 0.20 1 d PD B 3
C6Y C -0.073(3) 0.387(2) 0.229(3) 0.125(4) Uiso 0.20 1 d PD B 3
H6Y1 H -0.1357 0.3448 0.2303 0.188 Uiso 0.20 1 calc PR B 3
H6Y2 H -0.0543 0.4048 0.2856 0.188 Uiso 0.20 1 calc PR B 3
H6Y3 H 0.0061 0.3694 0.2018 0.188 Uiso 0.20 1 calc PR B 3
C7 C 0.3231(7) 0.5827(3) 0.1223(4) 0.0831(18) Uani 1 1 d . . .
H7A H 0.4050 0.6120 0.1217 0.100 Uiso 1 1 calc R . .
H7B H 0.2789 0.5947 0.1756 0.100 Uiso 1 1 calc R . .
C8 C 0.2385(8) 0.6118(4) 0.0492(5) 0.100(2) Uani 1 1 d . . .
H8A H 0.2815 0.5999 -0.0045 0.119 Uiso 1 1 calc R . .
H8B H 0.1552 0.5840 0.0501 0.119 Uiso 1 1 calc R . .
C9 C 0.2144(8) 0.6992(4) 0.0549(7) 0.112(3) Uani 1 1 d . . .
H9A H 0.1847 0.7118 0.1121 0.135 Uiso 1 1 calc R . .
H9B H 0.2965 0.7269 0.0455 0.135 Uiso 1 1 calc R . .
C10 C 0.1165(12) 0.7284(6) -0.0070(7) 0.169(4) Uani 1 1 d . . .
H10A H 0.1067 0.7849 -0.0008 0.254 Uiso 1 1 calc R . .
H10B H 0.0338 0.7030 0.0033 0.254 Uiso 1 1 calc R . .
H10C H 0.1454 0.7165 -0.0639 0.254 Uiso 1 1 calc R . .
C11 C 0.4341(6) 0.4742(4) 0.0429(4) 0.0767(17) Uani 1 1 d . . .
H11A H 0.4554 0.4181 0.0459 0.092 Uiso 1 1 calc R . .
H11B H 0.3809 0.4824 -0.0077 0.092 Uiso 1 1 calc R . .
C12 C 0.5593(7) 0.5205(4) 0.0332(5) 0.096(2) Uani 1 1 d . . .
H12A H 0.5379 0.5748 0.0179 0.115 Uiso 1 1 calc R . .
H12B H 0.6041 0.5218 0.0879 0.115 Uiso 1 1 calc R . .
C13 C 0.6503(9) 0.4874(5) -0.0320(5) 0.114(3) Uani 1 1 d . . .
H13A H 0.6780 0.4350 -0.0134 0.137 Uiso 1 1 calc R . .
H13B H 0.6020 0.4807 -0.0849 0.137 Uiso 1 1 calc R . .
C14 C 0.7686(9) 0.5351(6) -0.0501(7) 0.147(4) Uani 1 1 d . . .
H14A H 0.8211 0.5084 -0.0922 0.221 Uiso 1 1 calc R . .
H14B H 0.8186 0.5415 0.0014 0.221 Uiso 1 1 calc R . .
H14C H 0.7431 0.5863 -0.0713 0.221 Uiso 1 1 calc R . .
C15 C 0.4286(7) 0.4753(4) 0.2015(4) 0.089(2) Uani 1 1 d . . .
H15A H 0.5033 0.5107 0.2056 0.107 Uiso 1 1 calc R . .
H15B H 0.3720 0.4865 0.2498 0.107 Uiso 1 1 calc R . .
C16 C 0.4774(8) 0.3922(5) 0.2104(5) 0.108(2) Uani 1 1 d . . .
H16A H 0.5335 0.3797 0.1622 0.129 Uiso 1 1 calc R . .
H16B H 0.4034 0.3560 0.2091 0.129 Uiso 1 1 calc R . .
C17 C 0.5527(9) 0.3797(6) 0.2916(6) 0.136(3) Uani 1 1 d . . .
H17A H 0.6239 0.4179 0.2938 0.163 Uiso 1 1 calc R . .
H17B H 0.4951 0.3903 0.3395 0.163 Uiso 1 1 calc R . .
C18 C 0.6075(13) 0.2989(7) 0.3008(7) 0.196(6) Uani 1 1 d . . .
H18A H 0.6533 0.2949 0.3541 0.294 Uiso 1 1 calc R . .
H18B H 0.6673 0.2886 0.2547 0.294 Uiso 1 1 calc R . .
H18C H 0.5376 0.2607 0.2994 0.294 Uiso 1 1 calc R . .

loop_
_atom_site_aniso_label
_atom_site_aniso_U_11
_atom_site_aniso_U_22
_atom_site_aniso_U_33
_atom_site_aniso_U_23
_atom_site_aniso_U_13
_atom_site_aniso_U_12
Ru1 0.03713(16) 0.05562(19) 0.05190(18) 0.0053(2) 0.0054(2) 0.00067(15)
Cl1 0.0536(7) 0.0993(11) 0.1042(10) 0.0521(9) -0.0069(8) 0.0097(7)
Cl3 0.0478(6) 0.0648(7) 0.0733(10) -0.0192(6) 0.0048(5) -0.0030(5)
Cl2 0.0797(9) 0.0556(7) 0.0999(10) 0.0010(7) 0.0166(8) -0.0140(7)
O1 0.0369(17) 0.0522(19) 0.0535(18) 0.0004(15) 0.0074(14) 0.0039(13)
O2 0.078(3) 0.102(3) 0.064(2) 0.017(2) 0.008(2) -0.007(2)
O3 0.107(4) 0.188(6) 0.070(3) 0.005(3) 0.034(3) -0.020(4)
N1 0.0305(18) 0.070(3) 0.066(3) -0.003(2) -0.0007(17) 0.0034(19)
N2 0.050(3) 0.099(3) 0.062(3) 0.012(2) 0.012(2) -0.011(2)
C1 0.048(3) 0.097(5) 0.075(4) 0.014(3) -0.003(3) 0.011(3)
C2 0.047(3) 0.048(3) 0.061(3) 0.004(2) -0.005(2) -0.005(2)
N3 0.075(3) 0.062(3) 0.069(3) -0.026(2) -0.004(2) -0.004(2)
C3 0.084(4) 0.066(4) 0.098(5) -0.017(3) -0.016(4) -0.010(3)
C4 0.098(6) 0.128(7) 0.156(8) -0.031(6) 0.032(6) -0.030(5)
C7 0.091(4) 0.061(4) 0.097(5) -0.029(3) 0.018(4) -0.001(3)
C8 0.112(5) 0.071(4) 0.116(6) -0.012(4) -0.002(5) 0.013(4)
C9 0.100(6) 0.080(5) 0.156(8) -0.005(5) 0.036(6) 0.006(4)
C10 0.165(10) 0.133(8) 0.208(11) 0.041(8) 0.030(9) 0.050(8)
C11 0.090(4) 0.073(4) 0.067(3) -0.029(3) -0.007(3) 0.006(3)
C12 0.094(5) 0.086(5) 0.107(6) -0.013(4) 0.020(4) -0.003(4)
C13 0.118(6) 0.107(6) 0.118(6) -0.009(5) 0.029(5) 0.021(5)
C14 0.104(7) 0.171(9) 0.167(9) 0.002(7) 0.042(7) 0.007(6)
C15 0.096(5) 0.099(5) 0.072(4) -0.029(4) -0.008(4) -0.026(4)
C16 0.129(6) 0.101(6) 0.094(5) -0.016(4) -0.029(5) 0.004(5)
C17 0.146(7) 0.158(8) 0.103(5) -0.017(5) -0.035(6) 0.040(7)
C18 0.214(13) 0.238(14) 0.135(9) 0.006(8) -0.045(9) 0.085(11)

loop_
_atom_type_symbol
_atom_type_description
_atom_type_scat_dispersion_real
_atom_type_scat_dispersion_imag
_atom_type_scat_source
C C 0.0033 0.0016 'International Tables Vol C Tables 4.2.6.8 and 6.1.1.4'
H H 0.0000 0.0000 'International Tables Vol C Tables 4.2.6.8 and 6.1.1.4'
Cl Cl 0.1484 0.1585 'International Tables Vol C Tables 4.2.6.8 and 6.1.1.4'
N N 0.0061 0.0033 'International Tables Vol C Tables 4.2.6.8 and 6.1.1.4'
O O 0.0106 0.0060 'International Tables Vol C Tables 4.2.6.8 and 6.1.1.4'
Ru Ru -1.2594 0.8363 'International Tables Vol C Tables 4.2.6.8 and 6.1.1.4'

loop_
_geom_angle_atom_site_label_1
_geom_angle_atom_site_label_2
_geom_angle_atom_site_label_3
_geom_angle
N2 Ru1 O1 176.78(18)
N2 Ru1 N1 96.65(19)
O1 Ru1 N1 80.13(13)
N2 Ru1 Cl2 92.00(16)
O1 Ru1 Cl2 87.78(9)
N1 Ru1 Cl2 88.04(12)
N2 Ru1 Cl1 94.35(16)
O1 Ru1 Cl1 88.87(10)
N1 Ru1 Cl1 168.99(11)
Cl2 Ru1 Cl1 92.02(6)
N2 Ru1 Cl3 94.21(16)
O1 Ru1 Cl3 85.80(9)
N1 Ru1 Cl3 87.58(12)
Cl2 Ru1 Cl3 172.77(5)
Cl1 Ru1 Cl3 91.18(5)
C2 O1 Ru1 118.1(3)
C1 N1 Ru1 111.4(3)
C1 N1 H1A 109.3
Ru1 N1 H1A 109.3
C1 N1 H1B 109.3
Ru1 N1 H1B 109.3
H1A N1 H1B 108.0
O3 N2 Ru1 179.1(5)
N1 C1 C2 112.9(4)
N1 C1 H1C 109.0
C2 C1 H1C 109.0
N1 C1 H1D 109.0
C2 C1 H1D 109.0
H1C C1 H1D 107.8
O2 C2 O1 124.1(4)
O2 C2 C1 119.8(5)
O1 C2 C1 116.1(5)
C7 N3 C11 111.5(5)
C7 N3 C15 107.9(4)
C11 N3 C15 110.1(5)
C7 N3 C3 111.7(5)
C11 N3 C3 106.8(4)
C15 N3 C3 108.9(5)
C4 C3 N3 116.1(5)
C4 C3 H3A 108.3
N3 C3 H3A 108.3
C4 C3 H3B 108.3
N3 C3 H3B 108.3
H3A C3 H3B 107.4
C5X C4 C3 121.2(12)
C3 C4 C5Y 105.7(19)
C3 C4 C5 100.0(9)
C5X C4 H4A 107.2
C3 C4 H4A 112.0
C5Y C4 H4A 95.8
C5 C4 H4A 112.1
C5X C4 H4B 93.5
C3 C4 H4B 111.5
C5Y C4 H4B 121.0
C5 C4 H4B 111.0
H4A C4 H4B 109.8
C5X C4 H4C 107.4
C3 C4 H4C 107.5
C5Y C4 H4C 93.4
C5 C4 H4C 109.8
H4A C4 H4C 6.1
H4B C4 H4C 115.8
C5X C4 H4D 106.3
C3 C4 H4D 106.7
C5Y C4 H4D 133.8
C5 C4 H4D 124.5
H4A C4 H4D 101.5
H4B C4 H4D 13.4
H4C C4 H4D 107.1
C5X C4 H4E 117.9
C3 C4 H4E 110.6
C5Y C4 H4E 110.1
C5 C4 H4E 126.2
H4D C4 H4E 88.0
C5X C4 H4F 83.7
C3 C4 H4F 110.5
C5Y C4 H4F 110.9
C5 C4 H4F 99.5
H4A C4 H4F 120.1
H4C C4 H4F 126.2
H4E C4 H4F 109.0
C6 C5 C4 109.5(13)
C6 C5 H5A 112.9
C4 C5 H5A 109.8
C6 C5 H5B 108.0
C4 C5 H5B 108.0
H5A C5 H5B 108.5
C6 C5 H5XB 97.8
C4 C5 H5XB 103.7
H5B C5 H5XB 128.6
C6 C5 H5YA 116.9
C4 C5 H5YA 123.9
H5A C5 H5YA 79.8
H5XB C5 H5YA 99.6
C6 C5 H5YB 54.8
C4 C5 H5YB 90.1
H5A C5 H5YB 159.8
H5B C5 H5YB 66.3
H5XB C5 H5YB 152.5
H5YA C5 H5YB 91.9
C6Y C6 C6X 123(4)
C6Y C6 C5X 57.1(15)
C6X C6 C5X 81.3(14)
C6Y C6 C5Y 87(3)
C6X C6 C5Y 49.2(16)
C6Y C6 C5 72(3)
C6X C6 C5 58.5(14)
C6X C6 H5XA 130.0
C5X C6 H5XA 49.1
C5Y C6 H5XA 80.8
C5 C6 H5XA 72.6
C6Y C6 H5YB 129.5
C6X C6 H5YB 30.8
C5X C6 H5YB 73.4
C5Y C6 H5YB 42.2
C5 C6 H5YB 58.0
H5XA C6 H5YB 112.9
C6Y C6 H6A 90.3
C6X C6 H6A 81.8
C5X C6 H6A 123.6
C5Y C6 H6A 116.4
C5 C6 H6A 109.5
H5XA C6 H6A 127.1
H5YB C6 H6A 111.1
C6Y C6 H6B 157.5
C6X C6 H6B 72.1
C5X C6 H6B 115.4
C5Y C6 H6B 93.0
C5 C6 H6B 109.5
H5XA C6 H6B 119.5
H5YB C6 H6B 53.9
H6A C6 H6B 109.5
C6Y C6 H6C 51.7
C6X C6 H6C 166.5
C5X C6 H6C 86.2
C5Y C6 H6C 117.5
C5 C6 H6C 109.5
H5XA C6 H6C 37.1
H5YB C6 H6C 139.4
H6A C6 H6C 109.5
H6B C6 H6C 109.5
C6 C5X C4 131(2)
C6 C5X C6X 46.6(13)
C4 C5X C6X 109.2(13)
C6 C5X H5A 119.5
C4 C5X H5A 105.3
C6X C5X H5A 99.8
C6 C5X H5B 90.8
C4 C5X H5B 86.1
C6X C5X H5B 44.8
H5A C5X H5B 69.3
C6 C5X H5XA 62.2
C4 C5X H5XA 111.8
C6X C5X H5XA 108.5
H5A C5X H5XA 121.2
H5B C5X H5XA 153.0
C6 C5X H5XB 117.6
C4 C5X H5XB 111.4
C6X C5X H5XB 111.3
H5A C5X H5XB 17.1
H5B C5X H5XB 86.1
H5XA C5X H5XB 104.6
C6 C5X H5YA 97.0
C4 C5X H5YA 94.0
C6X C5X H5YA 54.9
H5A C5X H5YA 52.6
H5B C5X H5YA 17.0
H5XA C5X H5YA 153.6
H5XB C5X H5YA 69.1
C6 C5X H5YB 55.3
C4 C5X H5YB 86.8
C6X C5X H5YB 25.1
H5A C5X H5YB 117.8
H5B C5X H5YB 50.6
H5XA C5X H5YB 108.3
H5XB C5X H5YB 132.6
H5YA C5X H5YB 66.1
C6 C6X C5X 52.2(11)
C6 C6X H5B 118.0
C5X C6X H5B 66.8
C6 C6X H5YA 100.1
C5X C6X H5YA 52.7
H5B C6X H5YA 20.9
C6 C6X H5YB 88.3
C5X C6X H5YB 74.9
H5B C6X H5YB 85.4
H5YA C6X H5YB 95.6
C6 C6X H6X1 109.5
C5X C6X H6X1 134.3
H5B C6X H6X1 104.9
H5YA C6X H6X1 103.4
H5YB C6X H6X1 150.8
C6 C6X H6X2 109.5
C5X C6X H6X2 58.3
H5B C6X H6X2 8.6
H5YA C6X H6X2 14.7
H5YB C6X H6X2 84.6
H6X1 C6X H6X2 109.5
C6 C6X H6X3 109.5
C5X C6X H6X3 116.1
H5B C6X H6X3 105.2
H5YA C6X H6X3 124.0
H5YB C6X H6X3 41.4
H6X1 C6X H6X3 109.5
H6X2 C6X H6X3 109.5
C6 C5Y C6Y 35.5(19)
C6 C5Y C4 123(3)
C6Y C5Y C4 108.4(16)
C6 C5Y H5A 100.3
C6Y C5Y H5A 67.6
C4 C5Y H5A 90.5
C6 C5Y H5B 126.9
C6Y C5Y H5B 129.9
C4 C5Y H5B 109.9
H5A C5Y H5B 80.8
C6 C5Y H5XB 89.9
C6Y C5Y H5XB 55.4
C4 C5Y H5XB 87.6
H5A C5Y H5XB 14.6
H5B C5Y H5XB 95.3
C6 C5Y H5YA 120.3
C6Y C5Y H5YA 105.7
C4 C5Y H5YA 109.8
H5A C5Y H5YA 51.2
H5B C5Y H5YA 30.0
H5XB C5Y H5YA 65.5
C6 C5Y H5YB 70.9
C6Y C5Y H5YB 106.4
C4 C5Y H5YB 111.3
H5A C5Y H5YB 158.0
H5B C5Y H5YB 88.5
H5XB C5Y H5YB 158.2
H5YA C5Y H5YB 114.9
C6 C6Y C5Y 57(3)
C6 C6Y H5XA 93.6
C5Y C6Y H5XA 82.4
C6 C6Y H5XB 113.2
C5Y C6Y H5XB 57.6
H5XA C6Y H5XB 90.9
C6 C6Y H6Y1 109.5
C5Y C6Y H6Y1 131.9
H5XA C6Y H6Y1 145.3
H5XB C6Y H6Y1 102.6
C6 C6Y H6Y2 109.5
C5Y C6Y H6Y2 118.6
H5XA C6Y H6Y2 36.4
H5XB C6Y H6Y2 112.3
H6Y1 C6Y H6Y2 109.5
C6 C6Y H6Y3 109.5
C5Y C6Y H6Y3 52.8
H5XA C6Y H6Y3 85.4
H5XB C6Y H6Y3 6.8
H6Y1 C6Y H6Y3 109.5
H6Y2 C6Y H6Y3 109.5
N3 C7 C8 114.7(5)
N3 C7 H7A 108.6
C8 C7 H7A 108.6
N3 C7 H7B 108.6
C8 C7 H7B 108.6
H7A C7 H7B 107.6
C9 C8 C7 111.6(7)
C9 C8 H8A 109.3
C7 C8 H8A 109.3
C9 C8 H8B 109.3
C7 C8 H8B 109.3
H8A C8 H8B 108.0
C10 C9 C8 113.6(8)
C10 C9 H9A 108.8
C8 C9 H9A 108.8
C10 C9 H9B 108.8
C8 C9 H9B 108.8
H9A C9 H9B 107.7
C9 C10 H10A 109.5
C9 C10 H10B 109.5
H10A C10 H10B 109.5
C9 C10 H10C 109.5
H10A C10 H10C 109.5
H10B C10 H10C 109.5
C12 C11 N3 114.8(5)
C12 C11 H11A 108.6
N3 C11 H11A 108.6
C12 C11 H11B 108.6
N3 C11 H11B 108.6
H11A C11 H11B 107.5
C13 C12 C11 113.9(6)
C13 C12 H12A 108.8
C11 C12 H12A 108.8
C13 C12 H12B 108.8
C11 C12 H12B 108.8
H12A C12 H12B 107.7
C14 C13 C12 115.9(7)
C14 C13 H13A 108.3
C12 C13 H13A 108.3
C14 C13 H13B 108.3
C12 C13 H13B 108.3
H13A C13 H13B 107.4
C13 C14 H14A 109.5
C13 C14 H14B 109.5
H14A C14 H14B 109.5
C13 C14 H14C 109.5
H14A C14 H14C 109.5
H14B C14 H14C 109.5
C16 C15 N3 117.2(5)
C16 C15 H15A 108.0
N3 C15 H15A 108.0
C16 C15 H15B 108.0
N3 C15 H15B 108.0
H15A C15 H15B 107.2
C15 C16 C17 112.4(6)
C15 C16 H16A 109.1
C17 C16 H16A 109.1
C15 C16 H16B 109.1
C17 C16 H16B 109.1
H16A C16 H16B 107.9
C18 C17 C16 113.9(7)
C18 C17 H17A 108.8
C16 C17 H17A 108.8
C18 C17 H17B 108.8
C16 C17 H17B 108.8
H17A C17 H17B 107.7
C17 C18 H18A 109.5
C17 C18 H18B 109.5
H18A C18 H18B 109.5
C17 C18 H18C 109.5
H18A C18 H18C 109.5
H18B C18 H18C 109.5

loop_
_geom_bond_atom_site_label_1
_geom_bond_atom_site_label_2
_geom_bond_distance
Ru1 N2 1.702(4)
Ru1 O1 2.001(3)
Ru1 N1 2.051(4)
Ru1 Cl2 2.3605(14)
Ru1 Cl1 2.3613(13)
Ru1 Cl3 2.3797(12)
O1 C2 1.270(5)
O2 C2 1.224(6)
O3 N2 1.149(6)
N1 C1 1.444(6)
N1 H1A 0.9000
N1 H1B 0.9000
C1 C2 1.481(7)
C1 H1C 0.9700
C1 H1D 0.9700
N3 C7 1.495(7)
N3 C11 1.507(7)
N3 C15 1.527(8)
N3 C3 1.528(7)
C3 C4 1.516(10)
C3 H3A 0.9700
C3 H3B 0.9700
C4 C5X 1.483(17)
C4 C5Y 1.54(2)
C4 C5 1.558(16)
C4 H4A 0.9599
C4 H4B 0.9600
C4 H4C 0.9599
C4 H4D 0.9600
C4 H4E 0.9600
C4 H4F 0.9600
C5 C6 1.481(17)
C5 H5A 0.9599
C5 H5B 0.9600
C6 C5X 1.25(2)
C6 C5Y 1.28(4)
C6 H6A 0.9600
C6 H6B 0.9600
C6 H6C 0.9600
C5X C6X 1.562(17)
C5X H5XA 1.0124
C5X H5XB 0.9550
C6X H6X1 0.9600
C6X H6X2 0.9600
C6X H6X3 0.9600
C5Y C6Y 1.52(2)
C5Y H5YA 0.9152
C5Y H5YB 0.9336
C6Y H6Y1 0.9600
C6Y H6Y2 0.9600
C6Y H6Y3 0.9600
C7 C8 1.515(10)
C7 H7A 0.9700
C7 H7B 0.9700
C8 C9 1.493(9)
C8 H8A 0.9700
C8 H8B 0.9700
C9 C10 1.476(13)
C9 H9A 0.9700
C9 H9B 0.9700
C10 H10A 0.9600
C10 H10B 0.9600
C10 H10C 0.9600
C11 C12 1.504(8)
C11 H11A 0.9700
C11 H11B 0.9700
C12 C13 1.489(9)
C12 H12A 0.9700
C12 H12B 0.9700
C13 C14 1.476(12)
C13 H13A 0.9700
C13 H13B 0.9700
C14 H14A 0.9600
C14 H14B 0.9600
C14 H14C 0.9600
C15 C16 1.490(10)
C15 H15A 0.9700
C15 H15B 0.9700
C16 C17 1.500(10)
C16 H16A 0.9700
C16 H16B 0.9700
C17 C18 1.478(12)
C17 H17A 0.9700
C17 H17B 0.9700
C18 H18A 0.9600
C18 H18B 0.9600
C18 H18C 0.9600

loop_
_geom_torsion_atom_site_label_1
_geom_torsion_atom_site_label_2
_geom_torsion_atom_site_label_3
_geom_torsion_atom_site_label_4
_geom_torsion
N2 Ru1 O1 C2 -13(3)
N1 Ru1 O1 C2 -10.8(3)
Cl2 Ru1 O1 C2 -99.2(3)
Cl1 Ru1 O1 C2 168.8(3)
Cl3 Ru1 O1 C2 77.5(3)
N2 Ru1 N1 C1 -170.9(4)
O1 Ru1 N1 C1 9.2(4)
Cl2 Ru1 N1 C1 97.3(4)
Cl1 Ru1 N1 C1 6.8(9)
Cl3 Ru1 N1 C1 -76.9(4)
O1 Ru1 N2 O3 54(34)
N1 Ru1 N2 O3 51(32)
Cl2 Ru1 N2 O3 140(32)
Cl1 Ru1 N2 O3 -128(32)
Cl3 Ru1 N2 O3 -37(32)
Ru1 N1 C1 C2 -7.3(6)
Ru1 O1 C2 O2 -172.7(4)
Ru1 O1 C2 C1 9.5(6)
N1 C1 C2 O2 -178.9(5)
N1 C1 C2 O1 -1.0(7)
C7 N3 C3 C4 -57.4(8)
C11 N3 C3 C4 -179.5(6)
C15 N3 C3 C4 61.7(8)
N3 C3 C4 C5X -175.0(11)
N3 C3 C4 C5Y 160(2)
N3 C3 C4 C5 175.8(12)
C5X C4 C5 C6 42(3)
C3 C4 C5 C6 -159(2)
C5Y C4 C5 C6 -47(6)
C4 C5 C6 C6Y -97(4)
C4 C5 C6 C6X 112(2)
C4 C5 C6 C5X -50(3)
C4 C5 C6 C5Y 61(6)
C6Y C6 C5X C4 -143(5)
C6X C6 C5X C4 78(2)
C5Y C6 C5X C4 64(4)
C5 C6 C5X C4 93(4)
C6Y C6 C5X C6X 139(4)
C5Y C6 C5X C6X -14(5)
C5 C6 C5X C6X 15(4)
C3 C4 C5X C6 -124(3)
C5Y C4 C5X C6 -62(5)
C5 C4 C5X C6 -100(4)
C3 C4 C5X C6X -75(2)
C5Y C4 C5X C6X -13(5)
C5 C4 C5X C6X -51(3)
C6Y C6 C6X C5X -41(2)
C5Y C6 C6X C5X 10(4)
C5 C6 C6X C5X -7.2(18)
C4 C5X C6X C6 -128(3)
C6X C6 C5Y C6Y -139(4)
C5X C6 C5Y C6Y 23(5)
C5 C6 C5Y C6Y -20(8)
C6Y C6 C5Y C4 -75(4)
C6X C6 C5Y C4 146(6)
C5X C6 C5Y C4 -52(3)
C5 C6 C5Y C4 -95(7)
C5X C4 C5Y C6 51(4)
C3 C4 C5Y C6 180(4)
C5 C4 C5Y C6 108(7)
C5X C4 C5Y C6Y 15(4)
C3 C4 C5Y C6Y 144(3)
C5 C4 C5Y C6Y 72(6)
C6X C6 C6Y C5Y 36(2)
C5X C6 C6Y C5Y -15(3)
C5 C6 C6Y C5Y 6(2)
C4 C5Y C6Y C6 122(5)
C11 N3 C7 C8 63.9(7)
C15 N3 C7 C8 -175.2(6)
C3 N3 C7 C8 -55.5(8)
N3 C7 C8 C9 -179.0(6)
C7 C8 C9 C10 -171.2(7)
C7 N3 C11 C12 55.2(7)
C15 N3 C11 C12 -64.4(7)
C3 N3 C11 C12 177.5(6)
N3 C11 C12 C13 167.9(7)
C11 C12 C13 C14 174.1(8)
C7 N3 C15 C16 -175.9(6)
C11 N3 C15 C16 -54.1(8)
C3 N3 C15 C16 62.7(8)
N3 C15 C16 C17 178.4(7)
C15 C16 C17 C18 -177.5(9)
